data_7060801
loop_
_publ_author_name
'Zhu, Chenfei'
'Li, Chengjian'
'Wen, Li'
'Song, Qingbao'
'Wang, Kai'
'Lv, Chunyan'
'Zhang, Yujiang'

_publ_section_title
;
 Piezochromism of cyanostilbene derivatives: a small structural alteration
 makes a big photophysical difference
;
_journal_issue 29
_journal_name_full 'New Journal of Chemistry'
_journal_page_first 12895
_journal_page_last 12901
_journal_paper_doi 10.1039/D1NJ01945G
_journal_volume 45
_journal_year 2021
_chemical_formula_moiety 'C54 H46 N4 O2'
_chemical_formula_sum 'C54 H46 N4 O2'
_chemical_formula_weight 782.95
_space_group_crystal_system triclinic
_space_group_IT_number 2
_space_group_name_Hall '-P 1'
_space_group_name_H-M_alt 'P -1'
_atom_sites_solution_hydrogens geom
_atom_sites_solution_primary dual
_audit_creation_date 2020-06-29
_audit_creation_method
;
Olex2 1.2
(compiled 2018.05.29 svn.r3508 for OlexSys, GUI svn.r5506)
;
_audit_update_record
;
2020-12-02 deposited with the CCDC.	2021-06-09 downloaded from the CCDC.
;
_cell_angle_alpha 106.265(2)
_cell_angle_beta 99.813(2)
_cell_angle_gamma 97.972(2)
_cell_formula_units_Z 1
_cell_length_a 9.6640(5)
_cell_length_b 9.9563(5)
_cell_length_c 11.7006(6)
_cell_measurement_reflns_used 5173
_cell_measurement_temperature 150
_cell_measurement_theta_max 26.414
_cell_measurement_theta_min 2.380
_cell_volume 1044.05(9)
_computing_cell_refinement 'SAINT V8.40A (?, 2016)'
_computing_data_reduction 'SAINT V8.40A (?, 2016)'
_computing_molecular_graphics 'Olex2 (Dolomanov et al., 2009)'
_computing_publication_material 'Olex2 (Dolomanov et al., 2009)'
_computing_structure_refinement 'ShelXL (Sheldrick, 2015)'
_computing_structure_solution 'XT (Sheldrick, 2015)'
_diffrn_ambient_temperature 150.0
_diffrn_measured_fraction_theta_full 0.989
_diffrn_measured_fraction_theta_max 0.986
_diffrn_measurement_device_type 'D8 VENTURE'
_diffrn_measurement_method '\f and \w scans'
_diffrn_radiation_type MoK\a
_diffrn_radiation_wavelength 0.71073
_diffrn_reflns_av_R_equivalents 0.0484
_diffrn_reflns_av_unetI/netI 0.0561
_diffrn_reflns_Laue_measured_fraction_full 0.989
_diffrn_reflns_Laue_measured_fraction_max 0.986
_diffrn_reflns_limit_h_max 12
_diffrn_reflns_limit_h_min -11
_diffrn_reflns_limit_k_max 11
_diffrn_reflns_limit_k_min -12
_diffrn_reflns_limit_l_max 14
_diffrn_reflns_limit_l_min -14
_diffrn_reflns_number 12011
_diffrn_reflns_point_group_measured_fraction_full 0.989
_diffrn_reflns_point_group_measured_fraction_max 0.986
_diffrn_reflns_theta_full 25.242
_diffrn_reflns_theta_max 26.417
_diffrn_reflns_theta_min 2.181
_diffrn_standards_number 0
_exptl_absorpt_coefficient_mu 0.076
_exptl_absorpt_correction_T_max 0.7454
_exptl_absorpt_correction_T_min 0.5555
_exptl_absorpt_correction_type multi-scan
_exptl_absorpt_process_details
'SADABS-2016/2 (Bruker,2016/2) was used for absorption correction. wR2(int) was 0.1306 before and 0.0630 after correction. The Ratio of minimum to maximum transmission is 0.7452. The \l/2 correction factor is Not present.'
_exptl_crystal_colour red
_exptl_crystal_colour_primary red
_exptl_crystal_density_diffrn 1.245
_exptl_crystal_description block
_exptl_crystal_F_000 414
_exptl_crystal_recrystallization_method 'Re-crystallisation from solvent: Hexane ?Dichloromethane'
_exptl_crystal_size_max 0.28
_exptl_crystal_size_mid 0.16
_exptl_crystal_size_min 0.12
_refine_diff_density_max 0.215
_refine_diff_density_min -0.205
_refine_diff_density_rms 0.043
_refine_ls_extinction_method none
_refine_ls_goodness_of_fit_ref 1.029
_refine_ls_hydrogen_treatment constr
_refine_ls_matrix_type full
_refine_ls_number_parameters 272
_refine_ls_number_reflns 4243
_refine_ls_number_restraints 0
_refine_ls_restrained_S_all 1.029
_refine_ls_R_factor_all 0.0631
_refine_ls_R_factor_gt 0.0448
_refine_ls_shift/su_max 0.001
_refine_ls_shift/su_mean 0.000
_refine_ls_structure_factor_coef Fsqd
_refine_ls_weighting_details 'w=1/[\s^2^(Fo^2^)+(0.0364P)^2^+0.4330P] where P=(Fo^2^+2Fc^2^)/3'
_refine_ls_weighting_scheme calc
_refine_ls_wR_factor_gt 0.1008
_refine_ls_wR_factor_ref 0.1184
_reflns_Friedel_coverage 0.000
_reflns_number_gt 3300
_reflns_number_total 4243
_reflns_threshold_expression 'I > 2\s(I)'
_cod_data_source_file d1nj01945g2.cif
_cod_data_source_block p0_0m
_cod_depositor_comments 'Adding full bibliography for 7060801--7060802.cif.'
_cod_database_code 7060801
_shelx_shelxl_version_number 2018/3
_shelx_space_group_comment
;
The symmetry employed for this shelxl refinement is uniquely defined
by the following loop, which should always be used as a source of
symmetry information in preference to the above space-group names.
They are only intended as comments.
;
_shelx_estimated_absorpt_t_max 0.991
_shelx_estimated_absorpt_t_min 0.979
_olex2_refinement_description
;
1. Fixed Uiso
 At 1.2 times of:
  All C(H) groups, All C(H,H) groups
 At 1.5 times of:
  All C(H,H,H) groups
2.a Secondary CH2 refined with riding coordinates:
 C25(H25A,H25B), C26(H26A,H26B)
2.b Aromatic/amide H refined with riding coordinates:
 C15(H15), C21(H21), C18(H18), C14(H14), C24(H24), C8(H8), C17(H17), C1(H1),
 C10(H10), C12(H12), C5(H5), C9(H9), C2(H2), C11(H11), C3(H3), C4(H4)
2.c Idealised Me refined as rotating group:
 C27(H27A,H27B,H27C)
;
_olex2_submission_special_instructions 'No special instructions were received'

loop_
_space_group_symop_operation_xyz
'x, y, z'
'-x, -y, -z'

loop_
_atom_site_label
_atom_site_type_symbol
_atom_site_fract_x
_atom_site_fract_y
_atom_site_fract_z
_atom_site_U_iso_or_equiv
_atom_site_adp_type
_atom_site_occupancy
_atom_site_site_symmetry_order
_atom_site_calc_flag
_atom_site_refinement_flags_posn
_atom_site_refinement_flags_adp
_atom_site_refinement_flags_occupancy
_atom_site_disorder_assembly
_atom_site_disorder_group
O1 O 0.38772(12) 0.26620(11) 0.79559(9) 0.0269(3) Uani 1 1 d . . . . .
N2 N 0.84888(15) 0.51028(13) 0.29548(12) 0.0259(3) Uani 1 1 d . . . . .
N1 N 0.62192(18) 0.84529(15) 0.83239(13) 0.0386(4) Uani 1 1 d . . . . .
C16 C 0.66929(16) 0.55726(16) 0.60717(13) 0.0212(3) Uani 1 1 d . . . . .
C15 C 0.68119(16) 0.66539(16) 0.55176(13) 0.0236(3) Uani 1 1 d . . . . .
H15 H 0.649961 0.751263 0.585795 0.028 Uiso 1 1 calc R . . . .
C13 C 0.78621(16) 0.52588(16) 0.39741(13) 0.0234(3) Uani 1 1 d . . . . .
C21 C 0.58061(16) 0.47593(16) 0.77105(13) 0.0239(3) Uani 1 1 d . . . . .
H21 H 0.577246 0.381166 0.721996 0.029 Uiso 1 1 calc R . . . .
C18 C 0.76896(17) 0.41577(16) 0.44924(14) 0.0257(3) Uani 1 1 d . . . . .
H18 H 0.796860 0.328545 0.413339 0.031 Uiso 1 1 calc R . . . .
C7 C 0.85187(17) 0.36858(16) 0.22200(13) 0.0232(3) Uani 1 1 d . . . . .
C14 C 0.73715(17) 0.64955(16) 0.44913(14) 0.0250(3) Uani 1 1 d . . . . .
H14 H 0.742443 0.723944 0.412986 0.030 Uiso 1 1 calc R . . . .
C23 C 0.44178(16) 0.37946(15) 0.89881(13) 0.0224(3) Uani 1 1 d . . . . .
C22 C 0.54135(16) 0.49043(16) 0.88810(13) 0.0222(3) Uani 1 1 d . . . . .
C19 C 0.62123(16) 0.58011(15) 0.72327(13) 0.0216(3) Uani 1 1 d . . . . .
C24 C 0.40096(16) 0.39062(16) 1.00835(13) 0.0226(3) Uani 1 1 d . . . . .
H24 H 0.332119 0.315789 1.013476 0.027 Uiso 1 1 calc R . . . .
C20 C 0.62004(17) 0.72682(17) 0.78601(13) 0.0256(3) Uani 1 1 d . . . . .
C6 C 0.93503(17) 0.62492(16) 0.27433(14) 0.0254(3) Uani 1 1 d . . . . .
C8 C 0.73217(17) 0.28802(17) 0.13414(14) 0.0278(4) Uani 1 1 d . . . . .
H8 H 0.647614 0.325792 0.122987 0.033 Uiso 1 1 calc R . . . .
C17 C 0.71214(17) 0.43147(16) 0.55160(14) 0.0253(3) Uani 1 1 d . . . . .
H17 H 0.702002 0.354858 0.584937 0.030 Uiso 1 1 calc R . . . .
C1 C 1.00665(18) 0.74862(17) 0.36755(15) 0.0289(4) Uani 1 1 d . . . . .
H1 H 0.996196 0.760342 0.448848 0.035 Uiso 1 1 calc R . . . .
C25 C 0.3157(2) 0.13694(16) 0.80842(14) 0.0307(4) Uani 1 1 d . . . . .
H25A H 0.225468 0.151626 0.834869 0.037 Uiso 1 1 calc R . . . .
H25B H 0.377187 0.108168 0.870555 0.037 Uiso 1 1 calc R . . . .
C10 C 0.85828(19) 0.09706(17) 0.07801(15) 0.0310(4) Uani 1 1 d . . . . .
H10 H 0.860960 0.004486 0.027960 0.037 Uiso 1 1 calc R . . . .
C12 C 0.97403(18) 0.31301(18) 0.23909(15) 0.0305(4) Uani 1 1 d . . . . .
H12 H 1.055800 0.367667 0.300247 0.037 Uiso 1 1 calc R . . . .
C26 C 0.2841(2) 0.02258(17) 0.68622(15) 0.0337(4) Uani 1 1 d . . . . .
H26A H 0.237740 -0.068158 0.694715 0.040 Uiso 1 1 calc R . . . .
H26B H 0.215160 0.049045 0.627479 0.040 Uiso 1 1 calc R . . . .
C5 C 0.9521(2) 0.61118(18) 0.15564(15) 0.0332(4) Uani 1 1 d . . . . .
H5 H 0.902382 0.528422 0.090680 0.040 Uiso 1 1 calc R . . . .
C9 C 0.73561(19) 0.15223(17) 0.06240(15) 0.0313(4) Uani 1 1 d . . . . .
H9 H 0.653232 0.096937 0.002267 0.038 Uiso 1 1 calc R . . . .
C2 C 1.09377(19) 0.85545(18) 0.34177(16) 0.0354(4) Uani 1 1 d . . . . .
H2 H 1.140986 0.940189 0.405657 0.042 Uiso 1 1 calc R . . . .
C11 C 0.97733(19) 0.17709(18) 0.16682(17) 0.0350(4) Uani 1 1 d . . . . .
H11 H 1.061592 0.138956 0.178408 0.042 Uiso 1 1 calc R . . . .
C3 C 1.1122(2) 0.83937(19) 0.22415(18) 0.0391(4) Uani 1 1 d . . . . .
H3 H 1.173080 0.911436 0.207211 0.047 Uiso 1 1 calc R . . . .
C4 C 1.0404(2) 0.71651(19) 0.13180(17) 0.0394(4) Uani 1 1 d . . . . .
H4 H 1.052092 0.704508 0.050782 0.047 Uiso 1 1 calc R . . . .
C27 C 0.4147(2) -0.0014(2) 0.63473(19) 0.0505(5) Uani 1 1 d . . . . .
H27A H 0.387233 -0.081065 0.558476 0.076 Uiso 1 1 calc GR . . . .
H27B H 0.485474 -0.023779 0.693658 0.076 Uiso 1 1 calc GR . . . .
H27C H 0.456322 0.085166 0.618607 0.076 Uiso 1 1 calc GR . . . .

loop_
_atom_site_aniso_label
_atom_site_aniso_U_11
_atom_site_aniso_U_22
_atom_site_aniso_U_33
_atom_site_aniso_U_23
_atom_site_aniso_U_13
_atom_site_aniso_U_12
O1 0.0386(7) 0.0213(5) 0.0171(5) 0.0047(4) 0.0060(5) -0.0039(5)
N2 0.0354(8) 0.0207(7) 0.0231(7) 0.0053(5) 0.0147(6) 0.0032(6)
N1 0.0601(11) 0.0263(8) 0.0294(8) 0.0061(6) 0.0165(7) 0.0061(7)
C16 0.0209(8) 0.0222(7) 0.0182(7) 0.0051(6) 0.0034(6) 0.0000(6)
C15 0.0255(8) 0.0230(8) 0.0222(8) 0.0057(6) 0.0063(6) 0.0059(6)
C13 0.0249(8) 0.0239(8) 0.0189(7) 0.0044(6) 0.0056(6) 0.0009(6)
C21 0.0267(8) 0.0229(8) 0.0188(7) 0.0031(6) 0.0053(6) 0.0004(6)
C18 0.0337(9) 0.0190(7) 0.0242(8) 0.0045(6) 0.0103(7) 0.0041(7)
C7 0.0281(8) 0.0217(7) 0.0208(7) 0.0064(6) 0.0108(6) 0.0021(6)
C14 0.0320(9) 0.0238(8) 0.0218(8) 0.0102(6) 0.0082(6) 0.0050(7)
C23 0.0270(8) 0.0198(7) 0.0183(7) 0.0047(6) 0.0027(6) 0.0026(6)
C22 0.0237(8) 0.0234(8) 0.0194(7) 0.0070(6) 0.0053(6) 0.0032(6)
C19 0.0206(7) 0.0229(8) 0.0188(7) 0.0043(6) 0.0043(6) 0.0003(6)
C24 0.0246(8) 0.0216(7) 0.0207(8) 0.0072(6) 0.0055(6) -0.0006(6)
C20 0.0298(9) 0.0274(8) 0.0186(7) 0.0070(6) 0.0079(6) -0.0004(7)
C6 0.0277(8) 0.0232(8) 0.0283(8) 0.0096(6) 0.0106(7) 0.0058(7)
C8 0.0249(8) 0.0297(8) 0.0279(8) 0.0075(7) 0.0071(7) 0.0044(7)
C17 0.0318(9) 0.0211(7) 0.0236(8) 0.0081(6) 0.0094(6) 0.0006(7)
C1 0.0325(9) 0.0285(8) 0.0257(8) 0.0085(7) 0.0069(7) 0.0044(7)
C25 0.0449(10) 0.0214(8) 0.0230(8) 0.0063(6) 0.0093(7) -0.0041(7)
C10 0.0431(10) 0.0207(8) 0.0311(9) 0.0053(7) 0.0199(8) 0.0041(7)
C12 0.0244(8) 0.0300(9) 0.0329(9) 0.0059(7) 0.0050(7) 0.0011(7)
C26 0.0517(11) 0.0205(8) 0.0248(8) 0.0046(6) 0.0100(8) -0.0026(8)
C5 0.0476(11) 0.0259(8) 0.0265(9) 0.0059(7) 0.0162(8) 0.0029(8)
C9 0.0346(9) 0.0273(8) 0.0257(8) 0.0037(7) 0.0058(7) -0.0041(7)
C2 0.0374(10) 0.0272(9) 0.0376(10) 0.0078(7) 0.0062(8) 0.0003(8)
C11 0.0313(9) 0.0311(9) 0.0449(11) 0.0102(8) 0.0143(8) 0.0095(8)
C3 0.0453(11) 0.0301(9) 0.0490(11) 0.0187(8) 0.0225(9) 0.0022(8)
C4 0.0558(12) 0.0335(9) 0.0348(10) 0.0120(8) 0.0257(9) 0.0058(9)
C27 0.0627(14) 0.0423(11) 0.0431(12) 0.0018(9) 0.0157(10) 0.0178(10)

loop_
_atom_type_symbol
_atom_type_description
_atom_type_scat_dispersion_real
_atom_type_scat_dispersion_imag
_atom_type_scat_source
C C 0.0033 0.0016 'International Tables Vol C Tables 4.2.6.8 and 6.1.1.4'
H H 0.0000 0.0000 'International Tables Vol C Tables 4.2.6.8 and 6.1.1.4'
N N 0.0061 0.0033 'International Tables Vol C Tables 4.2.6.8 and 6.1.1.4'
O O 0.0106 0.0060 'International Tables Vol C Tables 4.2.6.8 and 6.1.1.4'

loop_
_geom_angle_atom_site_label_1
_geom_angle_atom_site_label_2
_geom_angle_atom_site_label_3
_geom_angle
_geom_angle_site_symmetry_1
_geom_angle_site_symmetry_3
_geom_angle_publ_flag
C23 O1 C25 117.82(11) . . ?
C13 N2 C7 118.52(12) . . ?
C13 N2 C6 123.65(13) . . ?
C6 N2 C7 116.55(12) . . ?
C15 C16 C19 121.00(13) . . ?
C17 C16 C15 117.16(13) . . ?
C17 C16 C19 121.75(13) . . ?
C16 C15 H15 119.3 . . ?
C14 C15 C16 121.42(14) . . ?
C14 C15 H15 119.3 . . ?
C18 C13 N2 120.60(14) . . ?
C14 C13 N2 121.77(13) . . ?
C14 C13 C18 117.62(14) . . ?
C22 C21 H21 115.8 . . ?
C19 C21 H21 115.8 . . ?
C19 C21 C22 128.31(14) . . ?
C13 C18 H18 119.4 . . ?
C17 C18 C13 121.18(14) . . ?
C17 C18 H18 119.4 . . ?
C8 C7 N2 119.99(14) . . ?
C12 C7 N2 120.04(14) . . ?
C12 C7 C8 119.96(14) . . ?
C15 C14 C13 121.04(14) . . ?
C15 C14 H14 119.5 . . ?
C13 C14 H14 119.5 . . ?
O1 C23 C22 116.09(13) . . ?
O1 C23 C24 123.62(13) . . ?
C24 C23 C22 120.27(14) . . ?
C23 C22 C21 118.83(13) . . ?
C24 C22 C21 123.10(14) 2_667 . ?
C24 C22 C23 118.07(13) 2_667 . ?
C21 C19 C16 124.97(14) . . ?
C21 C19 C20 120.42(13) . . ?
C20 C19 C16 114.62(12) . . ?
C23 C24 C22 121.65(14) . 2_667 ?
C23 C24 H24 119.2 . . ?
C22 C24 H24 119.2 2_667 . ?
N1 C20 C19 177.08(16) . . ?
C1 C6 N2 122.76(14) . . ?
C1 C6 C5 118.55(14) . . ?
C5 C6 N2 118.67(14) . . ?
C7 C8 H8 120.0 . . ?
C7 C8 C9 119.99(15) . . ?
C9 C8 H8 120.0 . . ?
C16 C17 H17 119.3 . . ?
C18 C17 C16 121.45(14) . . ?
C18 C17 H17 119.3 . . ?
C6 C1 H1 119.9 . . ?
C6 C1 C2 120.13(15) . . ?
C2 C1 H1 119.9 . . ?
O1 C25 H25A 110.1 . . ?
O1 C25 H25B 110.1 . . ?
O1 C25 C26 108.02(12) . . ?
H25A C25 H25B 108.4 . . ?
C26 C25 H25A 110.1 . . ?
C26 C25 H25B 110.1 . . ?
C9 C10 H10 120.1 . . ?
C9 C10 C11 119.72(15) . . ?
C11 C10 H10 120.1 . . ?
C7 C12 H12 120.0 . . ?
C7 C12 C11 119.92(15) . . ?
C11 C12 H12 120.0 . . ?
C25 C26 H26A 108.8 . . ?
C25 C26 H26B 108.8 . . ?
H26A C26 H26B 107.6 . . ?
C27 C26 C25 113.99(16) . . ?
C27 C26 H26A 108.8 . . ?
C27 C26 H26B 108.8 . . ?
C6 C5 H5 119.6 . . ?
C4 C5 C6 120.70(16) . . ?
C4 C5 H5 119.6 . . ?
C8 C9 H9 119.9 . . ?
C10 C9 C8 120.23(15) . . ?
C10 C9 H9 119.9 . . ?
C1 C2 H2 119.6 . . ?
C3 C2 C1 120.80(16) . . ?
C3 C2 H2 119.6 . . ?
C10 C11 C12 120.17(16) . . ?
C10 C11 H11 119.9 . . ?
C12 C11 H11 119.9 . . ?
C2 C3 H3 120.6 . . ?
C4 C3 C2 118.83(16) . . ?
C4 C3 H3 120.6 . . ?
C5 C4 C3 120.97(16) . . ?
C5 C4 H4 119.5 . . ?
C3 C4 H4 119.5 . . ?
C26 C27 H27A 109.5 . . ?
C26 C27 H27B 109.5 . . ?
C26 C27 H27C 109.5 . . ?
H27A C27 H27B 109.5 . . ?
H27A C27 H27C 109.5 . . ?
H27B C27 H27C 109.5 . . ?

loop_
_geom_bond_atom_site_label_1
_geom_bond_atom_site_label_2
_geom_bond_distance
_geom_bond_site_symmetry_2
_geom_bond_publ_flag
O1 C23 1.3645(17) . ?
O1 C25 1.4346(18) . ?
N2 C13 1.4078(19) . ?
N2 C7 1.4390(19) . ?
N2 C6 1.4219(19) . ?
N1 C20 1.148(2) . ?
C16 C15 1.405(2) . ?
C16 C19 1.478(2) . ?
C16 C17 1.394(2) . ?
C15 H15 0.9500 . ?
C15 C14 1.378(2) . ?
C13 C18 1.398(2) . ?
C13 C14 1.396(2) . ?
C21 H21 0.9500 . ?
C21 C22 1.457(2) . ?
C21 C19 1.352(2) . ?
C18 H18 0.9500 . ?
C18 C17 1.380(2) . ?
C7 C8 1.383(2) . ?
C7 C12 1.379(2) . ?
C14 H14 0.9500 . ?
C23 C22 1.409(2) . ?
C23 C24 1.384(2) . ?
C22 C24 1.402(2) 2_667 ?
C19 C20 1.442(2) . ?
C24 H24 0.9500 . ?
C6 C1 1.393(2) . ?
C6 C5 1.397(2) . ?
C8 H8 0.9500 . ?
C8 C9 1.386(2) . ?
C17 H17 0.9500 . ?
C1 H1 0.9500 . ?
C1 C2 1.396(2) . ?
C25 H25A 0.9900 . ?
C25 H25B 0.9900 . ?
C25 C26 1.509(2) . ?
C10 H10 0.9500 . ?
C10 C9 1.380(2) . ?
C10 C11 1.383(2) . ?
C12 H12 0.9500 . ?
C12 C11 1.388(2) . ?
C26 H26A 0.9900 . ?
C26 H26B 0.9900 . ?
C26 C27 1.508(3) . ?
C5 H5 0.9500 . ?
C5 C4 1.379(2) . ?
C9 H9 0.9500 . ?
C2 H2 0.9500 . ?
C2 C3 1.385(3) . ?
C11 H11 0.9500 . ?
C3 H3 0.9500 . ?
C3 C4 1.383(3) . ?
C4 H4 0.9500 . ?
C27 H27A 0.9800 . ?
C27 H27B 0.9800 . ?
C27 H27C 0.9800 . ?
